data_7225071
loop_
_publ_author_name
'Zhu, Xian-Dong'
'Li, Yong'
'Zhou, Wei-Xiang'
'Liu, Rong-Mei'
'Ding, Yu-Jie'
'L\"u, Jian'
'Proserpio, Davide M.'

_publ_section_title
;
 Metal--organic frameworks assembled from flexible alicyclic carboxylate
 and bipyridyl ligands for sensing of nitroaromatic explosives
;
_journal_issue 24
_journal_name_full CrystEngComm
_journal_page_first 4530
_journal_paper_doi 10.1039/C6CE00882H
_journal_volume 18
_journal_year 2016
_chemical_formula_sum 'C20 H24 Cd N2 O5'
_chemical_formula_weight 484.81
_chemical_name_systematic
; 
 ? 
;
_space_group_IT_number 33
_symmetry_cell_setting orthorhombic
_symmetry_space_group_name_Hall 'P 2c -2n'
_symmetry_space_group_name_H-M 'P n a 21'
_atom_sites_solution_hydrogens geom
_atom_sites_solution_primary direct
_atom_sites_solution_secondary difmap
_audit_creation_method SHELXL-97
_audit_update_record
;
2015-08-06 deposited with the CCDC.
2016-04-29 downloaded from the CCDC.
;
_cell_angle_alpha 90.00
_cell_angle_beta 90.00
_cell_angle_gamma 90.00
_cell_formula_units_Z 4
_cell_length_a 8.7092(7)
_cell_length_b 17.5095(15)
_cell_length_c 12.4774(10)
_cell_measurement_reflns_used 7411
_cell_measurement_temperature 296(2)
_cell_measurement_theta_max 27.57
_cell_measurement_theta_min 2.61
_cell_volume 1902.7(3)
_computing_cell_refinement 'Bruker SMART'
_computing_data_collection 'Bruker SMART'
_computing_data_reduction 'Bruker SAINT'
_computing_molecular_graphics 'Bruker SHELXTL'
_computing_publication_material 'Bruker SHELXTL'
_computing_structure_refinement 'SHELXL-97 (Sheldrick, 1997)'
_computing_structure_solution 'SHELXS-97 (Sheldrick, 1990)'
_diffrn_ambient_temperature 296(2)
_diffrn_measured_fraction_theta_full 0.991
_diffrn_measured_fraction_theta_max 0.991
_diffrn_measurement_device_type 'CCD area detector'
_diffrn_measurement_method 'phi and omega scans'
_diffrn_radiation_monochromator graphite
_diffrn_radiation_source 'fine-focus sealed tube'
_diffrn_radiation_type MoK\a
_diffrn_radiation_wavelength 0.71073
_diffrn_reflns_av_R_equivalents 0.0257
_diffrn_reflns_av_sigmaI/netI 0.0251
_diffrn_reflns_limit_h_max 11
_diffrn_reflns_limit_h_min -11
_diffrn_reflns_limit_k_max 22
_diffrn_reflns_limit_k_min -22
_diffrn_reflns_limit_l_max 16
_diffrn_reflns_limit_l_min -15
_diffrn_reflns_number 15651
_diffrn_reflns_theta_full 27.58
_diffrn_reflns_theta_max 27.58
_diffrn_reflns_theta_min 2.00
_exptl_absorpt_coefficient_mu 1.183
_exptl_absorpt_correction_type none
_exptl_crystal_density_diffrn 1.692
_exptl_crystal_density_meas 0
_exptl_crystal_density_method 'not measured'
_exptl_crystal_F_000 984
_refine_diff_density_max 0.520
_refine_diff_density_min -0.492
_refine_diff_density_rms 0.164
_refine_ls_abs_structure_details 'Flack H D (1983), Acta Cryst. A39, 876-881'
_refine_ls_abs_structure_Flack 0.56(3)
_refine_ls_extinction_method none
_refine_ls_goodness_of_fit_ref 1.198
_refine_ls_hydrogen_treatment mixed
_refine_ls_matrix_type full
_refine_ls_number_parameters 253
_refine_ls_number_reflns 4214
_refine_ls_number_restraints 1
_refine_ls_restrained_S_all 1.198
_refine_ls_R_factor_all 0.0317
_refine_ls_R_factor_gt 0.0237
_refine_ls_shift/su_max 0.001
_refine_ls_shift/su_mean 0.000
_refine_ls_structure_factor_coef Fsqd
_refine_ls_weighting_details 'calc w=1/[\s^2^(Fo^2^)+(0.0487P)^2^+0.0000P] where P=(Fo^2^+2Fc^2^)/3'
_refine_ls_weighting_scheme calc
_refine_ls_wR_factor_gt 0.0636
_refine_ls_wR_factor_ref 0.0834
_reflns_number_gt 3767
_reflns_number_total 4214
_reflns_threshold_expression >2sigma(I)
_cod_data_source_file c6ce00882h2.cif
_cod_data_source_block bb
_cod_depositor_comments
;
The following automatic conversions were performed:

'_symmetry_cell_setting' value 'Orthorhombic' changed to
'orthorhombic' according to
/usr/data/users/saulius/crontab/automatic-downloads/rss-feeds/RSC/lib/dictionaries/cif_core.dic
dictionary named 'cif_core.dic' version 2.4.2 from 2011-04-26.

Automatic conversion script
Id: cif_fix_values 4268 2015-11-12 08:31:59Z antanas 

 Adding full bibliography for 7225070--7225072.cif.
;
_cod_original_sg_symbol_H-M Pna2(1)
_cod_database_code 7225071

loop_
_symmetry_equiv_pos_as_xyz
'x, y, z'
'-x, -y, z+1/2'
'-x+1/2, y+1/2, z+1/2'
'x+1/2, -y+1/2, z'

loop_
_atom_site_label
_atom_site_type_symbol
_atom_site_fract_x
_atom_site_fract_y
_atom_site_fract_z
_atom_site_U_iso_or_equiv
_atom_site_adp_type
_atom_site_occupancy
_atom_site_symmetry_multiplicity
_atom_site_calc_flag
_atom_site_refinement_flags
Cd1 Cd 0.97694(2) 0.125999(12) 0.92696(6) 0.02566(8) Uani 1 1 d .
C4 C 1.1001(5) 0.1220(2) 1.2863(3) 0.0359(9) Uani 1 1 d .
H4 H 1.0704 0.0921 1.3443 0.043 Uiso 1 1 calc R
C5 C 1.0505(5) 0.1041(2) 1.1843(3) 0.0335(8) Uani 1 1 d .
H5 H 0.9852 0.0624 1.1760 0.040 Uiso 1 1 calc R
C9 C 1.3716(5) 0.3737(2) 1.5641(3) 0.0393(9) Uani 1 1 d .
H9 H 1.4108 0.4004 1.5058 0.047 Uiso 1 1 calc R
C1 C 1.1876(5) 0.2013(2) 1.1112(3) 0.0337(8) Uani 1 1 d .
H1 H 1.2212 0.2279 1.0511 0.040 Uiso 1 1 calc R
C3 C 1.1946(5) 0.1849(2) 1.3019(3) 0.0352(9) Uani 1 1 d .
C2 C 1.2404(5) 0.2242(2) 1.2100(4) 0.0380(9) Uani 1 1 d .
H2 H 1.3064 0.2657 1.2155 0.046 Uiso 1 1 calc R
O5 O 0.8149(3) 0.02595(15) 0.9931(3) 0.0424(7) Uani 1 1 d .
C6 C 1.2455(6) 0.2082(2) 1.4111(4) 0.0459(11) Uani 1 1 d .
H6A H 1.3544 0.1975 1.4180 0.055 Uiso 1 1 calc R
H6B H 1.1920 0.1770 1.4635 0.055 Uiso 1 1 calc R
C14 C 0.6279(4) -0.04201(19) 1.2585(3) 0.0294(7) Uani 1 1 d .
H14 H 0.5301 -0.0586 1.2896 0.035 Uiso 1 1 calc R
C12 C 1.2093(5) 0.2797(2) 1.6399(3) 0.0409(10) Uani 1 1 d .
H12 H 1.1367 0.2409 1.6340 0.049 Uiso 1 1 calc R
C13 C 0.7579(4) -0.0716(2) 1.3293(3) 0.0288(8) Uani 1 1 d .
O2 O 0.7557(3) -0.14080(15) 1.3590(3) 0.0388(7) Uani 1 1 d .
C16 C 0.5525(4) 0.0405(2) 1.0559(3) 0.0293(8) Uani 1 1 d .
H16 H 0.4715 0.0576 1.0069 0.035 Uiso 1 1 calc R
C8 C 1.2662(5) 0.3142(2) 1.5480(3) 0.0370(9) Uani 1 1 d .
N1 N 1.0908(4) 0.14311(18) 1.0968(2) 0.0302(7) Uani 1 1 d .
C15 C 0.7041(4) 0.0695(2) 1.0108(3) 0.0291(8) Uani 1 1 d .
C7 C 1.2187(6) 0.2905(2) 1.4373(5) 0.0571(13) Uani 1 1 d .
H7A H 1.1102 0.3014 1.4286 0.069 Uiso 1 1 calc R
H7B H 1.2741 0.3216 1.3858 0.069 Uiso 1 1 calc R
O4 O 0.7150(4) 0.14072(15) 0.9911(3) 0.0403(7) Uani 1 1 d .
O3 O 0.8691(3) -0.02934(16) 1.3520(2) 0.0407(7) Uani 1 1 d .
O1 O 0.9767(3) 0.26470(13) 0.9256(4) 0.0417(6) Uani 1 1 d .
N2 N 1.3658(4) 0.35726(17) 1.7539(3) 0.0314(7) Uani 1 1 d .
C11 C 1.2593(5) 0.3022(2) 1.7404(3) 0.0385(9) Uani 1 1 d .
H11 H 1.2181 0.2786 1.8007 0.046 Uiso 1 1 calc R
C10 C 1.4168(5) 0.3926(2) 1.6659(3) 0.0368(9) Uani 1 1 d .
H10 H 1.4870 0.4322 1.6742 0.044 Uiso 1 1 calc R
C17 C 0.5170(4) 0.0746(2) 1.1649(4) 0.0343(9) Uani 1 1 d .
H17A H 0.4123 0.0621 1.1847 0.041 Uiso 1 1 calc R
H17B H 0.5252 0.1298 1.1609 0.041 Uiso 1 1 calc R
C19 C 0.5416(4) -0.0465(2) 1.0622(4) 0.0371(9) Uani 1 1 d .
H19A H 0.5693 -0.0681 0.9932 0.045 Uiso 1 1 calc R
H19B H 0.4363 -0.0609 1.0773 0.045 Uiso 1 1 calc R
C20 C 0.6463(5) -0.0801(2) 1.1486(3) 0.0333(8) Uani 1 1 d .
H20A H 0.7522 -0.0749 1.1256 0.040 Uiso 1 1 calc R
H20B H 0.6246 -0.1342 1.1557 0.040 Uiso 1 1 calc R
C18 C 0.6265(4) 0.04474(19) 1.2504(3) 0.0327(8) Uani 1 1 d .
H18A H 0.7295 0.0624 1.2343 0.039 Uiso 1 1 calc R
H18B H 0.5973 0.0659 1.3193 0.039 Uiso 1 1 calc R

loop_
_atom_site_aniso_label
_atom_site_aniso_U_11
_atom_site_aniso_U_22
_atom_site_aniso_U_33
_atom_site_aniso_U_23
_atom_site_aniso_U_13
_atom_site_aniso_U_12
Cd1 0.02830(12) 0.02843(12) 0.02025(12) -0.00044(15) 0.0006(2) 0.00015(8)
C4 0.045(2) 0.038(2) 0.0249(19) 0.0023(15) 0.0041(17) -0.0009(16)
C5 0.037(2) 0.0308(19) 0.033(2) -0.0010(17) 0.0041(17) -0.0028(16)
C9 0.043(2) 0.046(2) 0.029(2) 0.0077(17) 0.0023(18) 0.0053(17)
C1 0.039(2) 0.038(2) 0.0247(19) 0.0055(16) 0.0000(15) -0.0060(16)
C3 0.042(2) 0.036(2) 0.0276(19) -0.0030(17) -0.0047(16) 0.0084(16)
C2 0.043(2) 0.034(2) 0.037(2) -0.0022(19) -0.0056(17) -0.0087(16)
O5 0.0327(14) 0.0404(15) 0.0540(18) 0.0040(14) 0.0123(13) 0.0045(12)
C6 0.069(3) 0.044(2) 0.025(3) -0.0013(19) -0.015(2) 0.0019(19)
C14 0.0250(17) 0.0291(17) 0.034(2) 0.0032(15) -0.0006(14) -0.0019(14)
C12 0.051(3) 0.037(2) 0.035(2) -0.0029(19) -0.009(2) -0.0071(19)
C13 0.0287(18) 0.034(2) 0.0236(19) 0.0006(15) 0.0039(14) 0.0030(15)
O2 0.0412(16) 0.0332(15) 0.0420(17) 0.0095(12) -0.0071(14) -0.0025(11)
C16 0.0231(17) 0.0322(19) 0.033(2) 0.0079(15) -0.0067(15) 0.0006(13)
C8 0.047(2) 0.035(2) 0.030(2) -0.0017(17) -0.0090(18) 0.0128(17)
N1 0.0343(18) 0.0351(16) 0.0211(15) -0.0011(12) -0.0018(13) 0.0002(13)
C15 0.0329(19) 0.0356(19) 0.0190(18) 0.0010(15) -0.0035(14) 0.0000(15)
C7 0.089(3) 0.046(2) 0.036(3) -0.013(2) -0.029(3) 0.017(2)
O4 0.0385(16) 0.0301(14) 0.0523(18) 0.0085(13) 0.0063(14) -0.0023(11)
O3 0.0339(14) 0.0400(15) 0.0482(17) 0.0055(13) -0.0077(14) -0.0073(11)
O1 0.0403(12) 0.0279(12) 0.0568(16) 0.000(3) -0.0006(19) 0.0014(9)
N2 0.0375(18) 0.0336(16) 0.0231(15) -0.0006(13) -0.0012(13) -0.0010(13)
C11 0.048(2) 0.034(2) 0.033(2) 0.0004(17) 0.0036(18) -0.0026(17)
C10 0.036(2) 0.039(2) 0.036(2) 0.0012(17) 0.0020(18) -0.0004(18)
C17 0.0308(19) 0.0284(19) 0.044(2) 0.0089(18) 0.0072(16) 0.0075(14)
C19 0.035(2) 0.034(2) 0.042(2) 0.0034(18) -0.0107(17) -0.0070(15)
C20 0.039(2) 0.0272(18) 0.033(2) 0.0008(16) -0.0066(16) -0.0022(15)
C18 0.0368(19) 0.0291(18) 0.0322(19) -0.0021(16) 0.0069(16) 0.0043(15)

loop_
_atom_type_symbol
_atom_type_description
_atom_type_scat_dispersion_real
_atom_type_scat_dispersion_imag
_atom_type_scat_source
C C 0.0033 0.0016 'International Tables Vol C Tables 4.2.6.8 and 6.1.1.4'
H H 0.0000 0.0000 'International Tables Vol C Tables 4.2.6.8 and 6.1.1.4'
N N 0.0061 0.0033 'International Tables Vol C Tables 4.2.6.8 and 6.1.1.4'
O O 0.0106 0.0060 'International Tables Vol C Tables 4.2.6.8 and 6.1.1.4'
Cd Cd -0.8075 1.2024 'International Tables Vol C Tables 4.2.6.8 and 6.1.1.4'

loop_
_geom_angle_atom_site_label_1
_geom_angle_atom_site_label_2
_geom_angle_atom_site_label_3
_geom_angle
_geom_angle_site_symmetry_1
_geom_angle_site_symmetry_3
O3 Cd1 N1 102.06(11) 2_754 .
O3 Cd1 N2 87.70(11) 2_754 4_454
N1 Cd1 N2 165.61(11) . 4_454
O3 Cd1 O5 86.94(9) 2_754 .
N1 Cd1 O5 91.79(12) . .
N2 Cd1 O5 99.35(11) 4_454 .
O3 Cd1 O1 135.79(12) 2_754 .
N1 Cd1 O1 83.08(14) . .
N2 Cd1 O1 82.56(14) 4_454 .
O5 Cd1 O1 137.15(10) . .
O3 Cd1 O4 137.89(9) 2_754 .
N1 Cd1 O4 94.89(12) . .
N2 Cd1 O4 84.50(11) 4_454 .
O5 Cd1 O4 53.95(9) . .
O1 Cd1 O4 84.01(9) . .
O3 Cd1 O2 53.63(9) 2_754 2_754
N1 Cd1 O2 84.24(11) . 2_754
N2 Cd1 O2 93.35(11) 4_454 2_754
O5 Cd1 O2 138.04(9) . 2_754
O1 Cd1 O2 83.93(10) . 2_754
O4 Cd1 O2 167.92(8) . 2_754
C5 C4 C3 119.7(4) . .
N1 C5 C4 123.7(4) . .
C10 C9 C8 120.0(4) . .
N1 C1 C2 123.7(4) . .
C4 C3 C2 116.5(4) . .
C4 C3 C6 121.4(4) . .
C2 C3 C6 122.1(4) . .
C1 C2 C3 119.8(4) . .
C15 O5 Cd1 94.0(2) . .
C3 C6 C7 114.6(3) . .
C18 C14 C13 112.5(3) . .
C18 C14 C20 112.0(3) . .
C13 C14 C20 107.0(3) . .
C11 C12 C8 120.8(4) . .
O3 C13 O2 120.7(3) . .
O3 C13 C14 120.3(3) . .
O2 C13 C14 118.8(3) . .
C13 O2 Cd1 89.2(2) . 2_755
C17 C16 C15 112.1(3) . .
C17 C16 C19 109.5(3) . .
C15 C16 C19 113.9(3) . .
C12 C8 C9 116.0(4) . .
C12 C8 C7 122.8(4) . .
C9 C8 C7 121.2(4) . .
C5 N1 C1 116.5(3) . .
C5 N1 Cd1 124.0(3) . .
C1 N1 Cd1 118.9(2) . .
O5 C15 O4 120.3(3) . .
O5 C15 C16 122.2(3) . .
O4 C15 C16 117.5(3) . .
C6 C7 C8 115.1(4) . .
C15 O4 Cd1 91.7(2) . .
C13 O3 Cd1 96.1(2) . 2_755
C10 N2 C11 117.2(4) . .
C10 N2 Cd1 123.5(3) . 4_556
C11 N2 Cd1 118.7(3) . 4_556
N2 C11 C12 122.2(4) . .
N2 C10 C9 123.7(4) . .
C16 C17 C18 111.4(3) . .
C16 C19 C20 112.5(3) . .
C19 C20 C14 113.7(3) . .
C14 C18 C17 113.2(3) . .

loop_
_geom_bond_atom_site_label_1
_geom_bond_atom_site_label_2
_geom_bond_distance
_geom_bond_site_symmetry_2
Cd1 O3 2.353(3) 2_754
Cd1 N1 2.358(3) .
Cd1 N2 2.384(3) 4_454
Cd1 O5 2.396(3) .
Cd1 O1 2.429(2) .
Cd1 O4 2.431(3) .
Cd1 O2 2.491(3) 2_754
C4 C5 1.381(6) .
C4 C3 1.388(6) .
C5 N1 1.335(5) .
C9 C10 1.370(6) .
C9 C8 1.403(6) .
C1 N1 1.335(5) .
C1 C2 1.374(6) .
C3 C2 1.396(6) .
C3 C6 1.490(6) .
O5 C15 1.249(4) .
C6 C7 1.497(5) .
C14 C18 1.522(5) .
C14 C13 1.526(5) .
C14 C20 1.533(5) .
C12 C11 1.385(6) .
C12 C8 1.389(6) .
C13 O3 1.251(4) .
C13 O2 1.268(4) .
O2 Cd1 2.491(3) 2_755
C16 C17 1.517(6) .
C16 C15 1.523(5) .
C16 C19 1.529(6) .
C8 C7 1.500(6) .
C15 O4 1.275(4) .
O3 Cd1 2.353(3) 2_755
N2 C10 1.337(5) .
N2 C11 1.348(5) .
N2 Cd1 2.384(3) 4_556
C17 C18 1.524(6) .
C19 C20 1.530(5) .
